data_4305716
loop_
_publ_author_name
'Qisheng Lin'
'John D. Corbett'

_publ_contact_author_address
;Dept. of Chem.
Iowa State University
Ames, IA, 50011
;
_publ_contact_author_email jcorbett@iastate.edu
_publ_contact_author_name 'John D. Corbett'
_publ_section_title
;
Approximant Phases and an Icosahedral Quasicrystal in the Ca-Au-Ga
System: The Influence of Size of Gallium versus Indium
;
_journal_name_full 'Inorganic Chemistry'
_journal_page_first 7651
_journal_page_last 7659
_journal_paper_doi 10.1021/ic800694j
_journal_volume 47
_journal_year 2008
_chemical_formula_moiety 'Au88.56 Ca24 Ga63.44'
_chemical_formula_sum 'Au11.07 Ca3 Ga7.93'
_chemical_formula_weight 2853.06
_chemical_name_systematic
; 
 ? 
;
_space_group_IT_number 204
_symmetry_cell_setting cubic
_symmetry_space_group_name_Hall '-I 2 2 3'
_symmetry_space_group_name_H-M 'I m -3'
_atom_sites_solution_primary direct
_atom_sites_solution_secondary difmap
_audit_creation_method SHELXL-97
_cell_angle_alpha 90.00
_cell_angle_beta 90.00
_cell_angle_gamma 90.00
_cell_formula_units_Z 8
_cell_length_a 14.7306(6)
_cell_length_b 14.7306(6)
_cell_length_c 14.7306(6)
_cell_measurement_reflns_used 1118
_cell_measurement_temperature 273(2)
_cell_measurement_theta_max 26.3
_cell_measurement_theta_min 3.9
_cell_volume 3196.4(2)
_computing_structure_refinement 'SHELXL-97 (Sheldrick, 1997)'
_computing_structure_solution 'SHELXS-97 (Sheldrick, 1990)'
_diffrn_ambient_temperature 273(2)
_diffrn_measured_fraction_theta_full 0.980
_diffrn_measured_fraction_theta_max 0.980
_diffrn_measurement_device_type 'BRUKER APEX CCD'
_diffrn_measurement_method '\w scans'
_diffrn_radiation_monochromator graphite
_diffrn_radiation_source 'fine-focus sealed tube'
_diffrn_radiation_type MoK\a
_diffrn_radiation_wavelength 0.71073
_diffrn_reflns_av_R_equivalents 0.0763
_diffrn_reflns_av_sigmaI/netI 0.0320
_diffrn_reflns_limit_h_max 19
_diffrn_reflns_limit_h_min -18
_diffrn_reflns_limit_k_max 19
_diffrn_reflns_limit_k_min -19
_diffrn_reflns_limit_l_max 18
_diffrn_reflns_limit_l_min -10
_diffrn_reflns_number 10142
_diffrn_reflns_theta_full 28.29
_diffrn_reflns_theta_max 28.29
_diffrn_reflns_theta_min 1.96
_diffrn_standards_number 0
_exptl_absorpt_coefficient_mu 115.167
_exptl_absorpt_correction_T_max 0.0120
_exptl_absorpt_correction_T_min 0.0007
_exptl_absorpt_correction_type numerical
_exptl_absorpt_process_details X-SHAPE
_exptl_crystal_colour silver
_exptl_crystal_density_diffrn 11.857
_exptl_crystal_density_method 'not measured'
_exptl_crystal_description 'irrefular block'
_exptl_crystal_F_000 9441
_exptl_crystal_size_max 0.063
_exptl_crystal_size_mid 0.055
_exptl_crystal_size_min 0.038
_refine_diff_density_max 5.070
_refine_diff_density_min -4.541
_refine_diff_density_rms 0.601
_refine_ls_extinction_method none
_refine_ls_goodness_of_fit_ref 1.035
_refine_ls_matrix_type full
_refine_ls_number_parameters 59
_refine_ls_number_reflns 730
_refine_ls_number_restraints 0
_refine_ls_restrained_S_all 1.035
_refine_ls_R_factor_all 0.0642
_refine_ls_R_factor_gt 0.0453
_refine_ls_shift/su_max 0.000
_refine_ls_shift/su_mean 0.000
_refine_ls_structure_factor_coef Fsqd
_refine_ls_weighting_details 'calc w=1/[\s^2^(Fo^2^)+(0.0685P)^2^+0.0000P] where P=(Fo^2^+2Fc^2^)/3'
_refine_ls_weighting_scheme calc
_refine_ls_wR_factor_gt 0.1105
_refine_ls_wR_factor_ref 0.1180
_reflns_number_gt 548
_reflns_number_total 730
_reflns_threshold_expression >2sigma(I)
_cod_data_source_file ic800694j-file001_2.cif
_cod_data_source_block crystal_2
_cod_database_code 4305716

loop_
_symmetry_equiv_pos_as_xyz
'x, y, z'
'-x, -y, z'
'-x, y, -z'
'x, -y, -z'
'z, x, y'
'z, -x, -y'
'-z, -x, y'
'-z, x, -y'
'y, z, x'
'-y, z, -x'
'y, -z, -x'
'-y, -z, x'
'x+1/2, y+1/2, z+1/2'
'-x+1/2, -y+1/2, z+1/2'
'-x+1/2, y+1/2, -z+1/2'
'x+1/2, -y+1/2, -z+1/2'
'z+1/2, x+1/2, y+1/2'
'z+1/2, -x+1/2, -y+1/2'
'-z+1/2, -x+1/2, y+1/2'
'-z+1/2, x+1/2, -y+1/2'
'y+1/2, z+1/2, x+1/2'
'-y+1/2, z+1/2, -x+1/2'
'y+1/2, -z+1/2, -x+1/2'
'-y+1/2, -z+1/2, x+1/2'
'-x, -y, -z'
'x, y, -z'
'x, -y, z'
'-x, y, z'
'-z, -x, -y'
'-z, x, y'
'z, x, -y'
'z, -x, y'
'-y, -z, -x'
'y, -z, x'
'-y, z, x'
'y, z, -x'
'-x+1/2, -y+1/2, -z+1/2'
'x+1/2, y+1/2, -z+1/2'
'x+1/2, -y+1/2, z+1/2'
'-x+1/2, y+1/2, z+1/2'
'-z+1/2, -x+1/2, -y+1/2'
'-z+1/2, x+1/2, y+1/2'
'z+1/2, x+1/2, -y+1/2'
'z+1/2, -x+1/2, y+1/2'
'-y+1/2, -z+1/2, -x+1/2'
'y+1/2, -z+1/2, x+1/2'
'-y+1/2, z+1/2, x+1/2'
'y+1/2, z+1/2, -x+1/2'

loop_
_atom_site_label
_atom_site_type_symbol
_atom_site_fract_x
_atom_site_fract_y
_atom_site_fract_z
_atom_site_U_iso_or_equiv
_atom_site_adp_type
_atom_site_occupancy
_atom_site_symmetry_multiplicity
_atom_site_calc_flag
_atom_site_refinement_flags
_atom_site_disorder_assembly
_atom_site_disorder_group
Au1 Au 0.0000 0.40312(8) 0.35461(8) 0.0365(4) Uani 1 2 d S . .
Au2 Au 0.10436(8) 0.34082(6) 0.19717(7) 0.0401(4) Uani 0.751(6) 1 d P . .
Ga2 Ga 0.10436(8) 0.34082(6) 0.19717(7) 0.0401(4) Uani 0.249(6) 1 d P . .
Ga3 Ga 0.0000 0.5000 0.2001(3) 0.0396(12) Uani 1 4 d S . .
Au4 Au 0.15056(5) 0.15056(5) 0.15056(5) 0.0313(4) Uani 1 3 d S . .
Ga5 Ga 0.0000 0.2660(4) 0.0817(4) 0.0214(8) Uani 0.755(4) 2 d SP . .
Au5 Au 0.0000 0.2265(4) 0.0908(4) 0.0214(8) Uani 0.245(4) 2 d SP . .
Ga6 Ga -0.1006(3) 0.5000 0.5000 0.0578(13) Uani 0.597(12) 4 d SP . .
Au6 Au -0.1006(3) 0.5000 0.5000 0.0578(13) Uani 0.403(12) 4 d SP . .
Ga7 Ga 0.0909(16) 0.0835(10) 0.0000 0.039(3) Uani 0.260(5) 2 d SP . .
Au7 Au 0.0356(14) 0.0814(10) 0.0000 0.022(4) Uani 0.074(5) 2 d SP . .
Ga8 Ga 0.2500 0.2500 0.2500 0.079(3) Uani 1 6 d S . .
Ca Ca 0.0000 0.1884(3) 0.3049(3) 0.0248(11) Uani 1 2 d S . .

loop_
_atom_site_aniso_label
_atom_site_aniso_U_11
_atom_site_aniso_U_22
_atom_site_aniso_U_33
_atom_site_aniso_U_23
_atom_site_aniso_U_13
_atom_site_aniso_U_12
Au1 0.0323(6) 0.0326(6) 0.0445(7) 0.0069(5) 0.000 0.000
Au2 0.0531(7) 0.0290(5) 0.0381(6) -0.0033(4) 0.0069(5) -0.0021(4)
Ga2 0.0531(7) 0.0290(5) 0.0381(6) -0.0033(4) 0.0069(5) -0.0021(4)
Ga3 0.028(2) 0.064(3) 0.028(2) 0.000 0.000 0.000
Au4 0.0313(4) 0.0313(4) 0.0313(4) 0.0013(3) 0.0013(3) 0.0013(3)
Ga5 0.0191(11) 0.025(2) 0.0196(14) 0.004(2) 0.000 0.000
Au5 0.0191(11) 0.025(2) 0.0196(14) 0.004(2) 0.000 0.000
Ga6 0.081(3) 0.068(2) 0.0244(15) 0.000 0.000 0.000
Au6 0.081(3) 0.068(2) 0.0244(15) 0.000 0.000 0.000
Ga7 0.049(12) 0.039(8) 0.030(7) 0.000 0.000 -0.010(7)
Au7 0.020(8) 0.028(7) 0.019(6) 0.000 0.000 -0.009(6)
Ga8 0.079(3) 0.079(3) 0.079(3) -0.024(2) -0.024(2) -0.024(2)
Ca 0.030(3) 0.020(2) 0.024(2) 0.000(2) 0.000 0.000

loop_
_atom_type_symbol
_atom_type_description
_atom_type_scat_dispersion_real
_atom_type_scat_dispersion_imag
_atom_type_scat_source
Ca Ca 0.2262 0.3064 'International Tables Vol C Tables 4.2.6.8 and 6.1.1.4'
Ga Ga 0.2307 1.6083 'International Tables Vol C Tables 4.2.6.8 and 6.1.1.4'
Au Au -2.0133 8.8022 'International Tables Vol C Tables 4.2.6.8 and 6.1.1.4'

loop_
_geom_angle_atom_site_label_1
_geom_angle_atom_site_label_2
_geom_angle_atom_site_label_3
_geom_angle
_geom_angle_site_symmetry_1
_geom_angle_site_symmetry_3
_geom_angle_publ_flag
Ga3 Au1 Ga3 176.72(6) 45 . ?
Ga3 Au1 Ga2 61.63(4) 45 23_455 ?
Ga3 Au1 Ga2 117.21(4) . 23_455 ?
Ga3 Au1 Au2 61.63(4) 45 23_455 ?
Ga3 Au1 Au2 117.21(4) . 23_455 ?
Ga2 Au1 Au2 0.00(4) 23_455 23_455 ?
Ga3 Au1 Ga2 61.63(4) 45 45 ?
Ga3 Au1 Ga2 117.21(4) . 45 ?
Ga2 Au1 Ga2 111.51(5) 23_455 45 ?
Au2 Au1 Ga2 111.51(5) 23_455 45 ?
Ga3 Au1 Au2 61.63(4) 45 45 ?
Ga3 Au1 Au2 117.21(4) . 45 ?
Ga2 Au1 Au2 111.51(5) 23_455 45 ?
Au2 Au1 Au2 111.51(5) 23_455 45 ?
Ga2 Au1 Au2 0.00(6) 45 45 ?
Ga3 Au1 Au1 125.36(8) 45 2_565 ?
Ga3 Au1 Au1 57.92(6) . 2_565 ?
Ga2 Au1 Au1 121.39(3) 23_455 2_565 ?
Au2 Au1 Au1 121.39(3) 23_455 2_565 ?
Ga2 Au1 Au1 121.39(3) 45 2_565 ?
Au2 Au1 Au1 121.39(3) 45 2_565 ?
Ga3 Au1 Ga2 117.66(8) 45 28 ?
Ga3 Au1 Ga2 59.72(5) . 28 ?
Ga2 Au1 Ga2 64.64(4) 23_455 28 ?
Au2 Au1 Ga2 64.64(4) 23_455 28 ?
Ga2 Au1 Ga2 116.06(4) 45 28 ?
Au2 Au1 Ga2 116.06(4) 45 28 ?
Au1 Au1 Ga2 108.25(3) 2_565 28 ?
Ga3 Au1 Au2 117.66(8) 45 28 ?
Ga3 Au1 Au2 59.72(5) . 28 ?
Ga2 Au1 Au2 64.64(4) 23_455 28 ?
Au2 Au1 Au2 64.64(4) 23_455 28 ?
Ga2 Au1 Au2 116.06(4) 45 28 ?
Au2 Au1 Au2 116.06(4) 45 28 ?
Au1 Au1 Au2 108.25(3) 2_565 28 ?
Ga2 Au1 Au2 0.00(5) 28 28 ?
Ga3 Au1 Au2 117.66(8) 45 . ?
Ga3 Au1 Au2 59.72(5) . . ?
Ga2 Au1 Au2 116.06(4) 23_455 . ?
Au2 Au1 Au2 116.06(4) 23_455 . ?
Ga2 Au1 Au2 64.64(4) 45 . ?
Au2 Au1 Au2 64.64(4) 45 . ?
Au1 Au1 Au2 108.25(3) 2_565 . ?
Ga2 Au1 Au2 63.30(5) 28 . ?
Au2 Au1 Au2 63.30(5) 28 . ?
Ga3 Au1 Au6 71.94(7) 45 25_566 ?
Ga3 Au1 Au6 110.84(6) . 25_566 ?
Ga2 Au1 Au6 120.60(7) 23_455 25_566 ?
Au2 Au1 Au6 120.60(7) 23_455 25_566 ?
Ga2 Au1 Au6 71.59(6) 45 25_566 ?
Au2 Au1 Au6 71.59(6) 45 25_566 ?
Au1 Au1 Au6 61.28(3) 2_565 25_566 ?
Ga2 Au1 Au6 169.48(5) 28 25_566 ?
Au2 Au1 Au6 169.48(5) 28 25_566 ?
Au2 Au1 Au6 117.36(7) . 25_566 ?
Ga5 Au2 Ga8 117.87(10) . . ?
Ga5 Au2 Au5 11.98(11) . . ?
Ga8 Au2 Au5 108.02(9) . . ?
Ga5 Au2 Ga3 92.37(12) . . ?
Ga8 Au2 Ga3 149.66(7) . . ?
Au5 Au2 Ga3 102.30(10) . . ?
Ga5 Au2 Au1 97.98(13) . 41 ?
Ga8 Au2 Au1 113.48(5) . 41 ?
Au5 Au2 Au1 109.06(12) . 41 ?
Ga3 Au2 Au1 55.49(7) . 41 ?
Ga5 Au2 Au1 110.36(8) . . ?
Ga8 Au2 Au1 110.56(4) . . ?
Au5 Au2 Au1 110.33(9) . . ?
Ga3 Au2 Au1 55.83(9) . . ?
Au1 Au2 Au1 105.38(3) 41 . ?
Ga5 Au2 Au4 64.79(10) . . ?
Ga8 Au2 Au4 53.41(3) . . ?
Au5 Au2 Au4 54.62(9) . . ?
Ga3 Au2 Au4 156.91(7) . . ?
Au1 Au2 Au4 127.73(4) 41 . ?
Au1 Au2 Au4 126.86(4) . . ?
Ga5 Au2 Ga2 52.83(8) . 28 ?
Ga8 Au2 Ga2 144.19(2) . 28 ?
Au5 Au2 Ga2 56.25(7) . 28 ?
Ga3 Au2 Ga2 56.75(2) . 28 ?
Au1 Au2 Ga2 102.30(3) 41 28 ?
Au1 Au2 Ga2 58.35(2) . 28 ?
Au4 Au2 Ga2 103.27(3) . 28 ?
Ga5 Au2 Au2 52.83(8) . 28 ?
Ga8 Au2 Au2 144.19(2) . 28 ?
Au5 Au2 Au2 56.25(7) . 28 ?
Ga3 Au2 Au2 56.75(2) . 28 ?
Au1 Au2 Au2 102.30(3) 41 28 ?
Au1 Au2 Au2 58.35(2) . 28 ?
Au4 Au2 Au2 103.27(3) . 28 ?
Ga2 Au2 Au2 0.00(5) 28 28 ?
Ga5 Au2 Ga2 124.40(9) . 41 ?
Ga8 Au2 Ga2 54.342(11) . 41 ?
Au5 Au2 Ga2 125.68(9) . 41 ?
Ga3 Au2 Ga2 107.67(5) . 41 ?
Au1 Au2 Ga2 59.14(4) 41 41 ?
Au1 Au2 Ga2 123.99(5) . 41 ?
Au4 Au2 Ga2 89.30(2) . 41 ?
Ga2 Au2 Ga2 161.424(19) 28 41 ?
Au2 Au2 Ga2 161.424(19) 28 41 ?
Ga5 Au2 Au2 124.40(9) . 41 ?
Ga8 Au2 Au2 54.342(11) . 41 ?
Au5 Au2 Au2 125.68(9) . 41 ?
Ga3 Au2 Au2 107.67(5) . 41 ?
Au1 Au2 Au2 59.14(4) 41 41 ?
Au1 Au2 Au2 123.99(5) . 41 ?
Au4 Au2 Au2 89.30(2) . 41 ?
Ga2 Au2 Au2 161.424(19) 28 41 ?
Au2 Au2 Au2 161.424(19) 28 41 ?
Ga2 Au2 Au2 0.00(6) 41 41 ?
Ga5 Au2 Ga2 135.50(12) . 45 ?
Ga8 Au2 Ga2 54.342(11) . 45 ?
Au5 Au2 Ga2 124.88(12) . 45 ?
Ga3 Au2 Ga2 106.31(10) . 45 ?
Au1 Au2 Ga2 126.01(6) 41 45 ?
Au1 Au2 Ga2 56.21(4) . 45 ?
Au4 Au2 Ga2 89.30(2) . 45 ?
Ga2 Au2 Ga2 105.18(2) 28 45 ?
Au2 Au2 Ga2 105.18(2) 28 45 ?
Ga2 Au2 Ga2 88.36(5) 41 45 ?
Au2 Au2 Ga2 88.36(5) 41 45 ?
Au1 Ga3 Au1 109.27(17) 18_455 41 ?
Au1 Ga3 Au1 119.37(5) 18_455 2_565 ?
Au1 Ga3 Au1 119.37(5) 41 2_565 ?
Au1 Ga3 Au1 119.37(5) 18_455 . ?
Au1 Ga3 Au1 119.37(5) 41 . ?
Au1 Ga3 Au1 64.17(11) 2_565 . ?
Au1 Ga3 Ga2 62.88(4) 18_455 28 ?
Au1 Ga3 Ga2 115.99(9) 41 28 ?
Au1 Ga3 Ga2 117.20(13) 2_565 28 ?
Au1 Ga3 Ga2 64.45(5) . 28 ?
Au1 Ga3 Au2 62.88(4) 18_455 28 ?
Au1 Ga3 Au2 115.99(9) 41 28 ?
Au1 Ga3 Au2 117.20(13) 2_565 28 ?
Au1 Ga3 Au2 64.45(5) . 28 ?
Ga2 Ga3 Au2 0.00(4) 28 28 ?
Au1 Ga3 Ga2 115.99(9) 18_455 27_565 ?
Au1 Ga3 Ga2 62.88(4) 41 27_565 ?
Au1 Ga3 Ga2 64.45(5) 2_565 27_565 ?
Au1 Ga3 Ga2 117.20(13) . 27_565 ?
Ga2 Ga3 Ga2 178.26(19) 28 27_565 ?
Au2 Ga3 Ga2 178.26(19) 28 27_565 ?
Au1 Ga3 Au2 115.99(9) 18_455 27_565 ?
Au1 Ga3 Au2 62.88(4) 41 27_565 ?
Au1 Ga3 Au2 64.45(5) 2_565 27_565 ?
Au1 Ga3 Au2 117.20(13) . 27_565 ?
Ga2 Ga3 Au2 178.26(19) 28 27_565 ?
Au2 Ga3 Au2 178.26(19) 28 27_565 ?
Ga2 Ga3 Au2 0.00(5) 27_565 27_565 ?
Au1 Ga3 Au2 115.99(9) 18_455 . ?
Au1 Ga3 Au2 62.88(4) 41 . ?
Au1 Ga3 Au2 117.20(13) 2_565 . ?
Au1 Ga3 Au2 64.45(5) . . ?
Ga2 Ga3 Au2 66.49(4) 28 . ?
Au2 Ga3 Au2 66.49(4) 28 . ?
Ga2 Ga3 Au2 113.48(4) 27_565 . ?
Au2 Ga3 Au2 113.48(4) 27_565 . ?
Au1 Ga3 Ga2 62.88(4) 18_455 2_565 ?
Au1 Ga3 Ga2 115.99(9) 41 2_565 ?
Au1 Ga3 Ga2 64.45(5) 2_565 2_565 ?
Au1 Ga3 Ga2 117.20(13) . 2_565 ?
Ga2 Ga3 Ga2 113.48(4) 28 2_565 ?
Au2 Ga3 Ga2 113.48(4) 28 2_565 ?
Ga2 Ga3 Ga2 66.49(4) 27_565 2_565 ?
Au2 Ga3 Ga2 66.49(4) 27_565 2_565 ?
Au2 Ga3 Ga2 178.26(19) . 2_565 ?
Au1 Ga3 Au2 62.88(4) 18_455 2_565 ?
Au1 Ga3 Au2 115.99(9) 41 2_565 ?
Au1 Ga3 Au2 64.45(5) 2_565 2_565 ?
Au1 Ga3 Au2 117.20(13) . 2_565 ?
Ga2 Ga3 Au2 113.48(4) 28 2_565 ?
Au2 Ga3 Au2 113.48(4) 28 2_565 ?
Ga2 Ga3 Au2 66.49(4) 27_565 2_565 ?
Au2 Ga3 Au2 66.49(4) 27_565 2_565 ?
Au2 Ga3 Au2 178.26(19) . 2_565 ?
Ga2 Ga3 Au2 0.00(6) 2_565 2_565 ?
Ga8 Au4 Ga7 156.0(4) . 5 ?
Ga8 Au4 Ga7 156.0(4) . 9 ?
Ga7 Au4 Ga7 41.3(6) 5 9 ?
Ga8 Au4 Ga7 156.0(4) . . ?
Ga7 Au4 Ga7 41.3(6) 5 . ?
Ga7 Au4 Ga7 41.3(6) 9 . ?
Ga8 Au4 Au5 115.71(12) . 9 ?
Ga7 Au4 Au5 85.9(3) 5 9 ?
Ga7 Au4 Au5 65.7(5) 9 9 ?
Ga7 Au4 Au5 45.1(5) . 9 ?
Ga8 Au4 Au5 115.71(12) . 5 ?
Ga7 Au4 Au5 65.7(5) 5 5 ?
Ga7 Au4 Au5 45.1(5) 9 5 ?
Ga7 Au4 Au5 85.9(3) . 5 ?
Au5 Au4 Au5 102.58(15) 9 5 ?
Ga8 Au4 Au5 115.71(12) . . ?
Ga7 Au4 Au5 45.1(5) 5 . ?
Ga7 Au4 Au5 85.9(3) 9 . ?
Ga7 Au4 Au5 65.7(5) . . ?
Au5 Au4 Au5 102.58(15) 9 . ?
Au5 Au4 Au5 102.58(15) 5 . ?
Ga8 Au4 Ga2 56.84(3) . 9 ?
Ga7 Au4 Ga2 143.4(3) 5 9 ?
Ga7 Au4 Ga2 118.8(4) 9 9 ?
Ga7 Au4 Ga2 102.3(5) . 9 ?
Au5 Au4 Ga2 58.87(12) 9 9 ?
Au5 Au4 Ga2 127.45(12) 5 9 ?
Au5 Au4 Ga2 128.36(10) . 9 ?
Ga8 Au4 Au2 56.84(3) . 9 ?
Ga7 Au4 Au2 143.4(3) 5 9 ?
Ga7 Au4 Au2 118.8(4) 9 9 ?
Ga7 Au4 Au2 102.3(5) . 9 ?
Au5 Au4 Au2 58.87(12) 9 9 ?
Au5 Au4 Au2 127.45(12) 5 9 ?
Au5 Au4 Au2 128.36(10) . 9 ?
Ga2 Au4 Au2 0.00(6) 9 9 ?
Ga8 Au4 Ga2 56.84(3) . 5 ?
Ga7 Au4 Ga2 118.8(4) 5 5 ?
Ga7 Au4 Ga2 102.3(5) 9 5 ?
Ga7 Au4 Ga2 143.4(3) . 5 ?
Au5 Au4 Ga2 128.36(10) 9 5 ?
Au5 Au4 Ga2 58.87(12) 5 5 ?
Au5 Au4 Ga2 127.45(12) . 5 ?
Ga2 Au4 Ga2 92.94(4) 9 5 ?
Au2 Au4 Ga2 92.94(4) 9 5 ?
Ga8 Au4 Au2 56.84(3) . 5 ?
Ga7 Au4 Au2 118.8(4) 5 5 ?
Ga7 Au4 Au2 102.3(5) 9 5 ?
Ga7 Au4 Au2 143.4(3) . 5 ?
Au5 Au4 Au2 128.36(10) 9 5 ?
Au5 Au4 Au2 58.87(12) 5 5 ?
Au5 Au4 Au2 127.45(12) . 5 ?
Ga2 Au4 Au2 92.94(4) 9 5 ?
Au2 Au4 Au2 92.94(4) 9 5 ?
Ga2 Au4 Au2 0.00(4) 5 5 ?
Au5 Ga5 Au6 161.5(11) . 17_454 ?
Au5 Ga5 Ga6 161.5(11) . 17_454 ?
Au6 Ga5 Ga6 0.00(10) 17_454 17_454 ?
Au5 Ga5 Ga5 103.0(10) . 26 ?
Au6 Ga5 Ga5 58.53(14) 17_454 26 ?
Ga6 Ga5 Ga5 58.53(14) 17_454 26 ?
Au5 Ga5 Au2 105.8(8) . . ?
Au6 Ga5 Au2 88.82(16) 17_454 . ?
Ga6 Ga5 Au2 88.82(16) 17_454 . ?
Ga5 Ga5 Au2 131.96(10) 26 . ?
Au5 Ga5 Ga2 105.8(8) . 28 ?
Au6 Ga5 Ga2 88.82(16) 17_454 28 ?
Ga6 Ga5 Ga2 88.82(16) 17_454 28 ?
Ga5 Ga5 Ga2 131.96(10) 26 28 ?
Au2 Ga5 Ga2 74.35(15) . 28 ?
Au5 Ga5 Au2 105.8(8) . 28 ?
Au6 Ga5 Au2 88.82(16) 17_454 28 ?
Ga6 Ga5 Au2 88.82(16) 17_454 28 ?
Ga5 Ga5 Au2 131.96(10) 26 28 ?
Au2 Ga5 Au2 74.35(15) . 28 ?
Ga2 Ga5 Au2 0.00(4) 28 28 ?
Au5 Ga5 Ga7 12.4(9) . 5 ?
Au6 Ga5 Ga7 149.1(4) 17_454 5 ?
Ga6 Ga5 Ga7 149.1(4) 17_454 5 ?
Ga5 Ga5 Ga7 90.6(3) 26 5 ?
Au2 Ga5 Ga7 115.2(3) . 5 ?
Ga2 Ga5 Ga7 115.2(3) 28 5 ?
Au2 Ga5 Ga7 115.2(3) 28 5 ?
Au5 Ga5 Au5 90.1(10) . 26 ?
Au6 Ga5 Au5 71.42(14) 17_454 26 ?
Ga6 Ga5 Au5 71.42(14) 17_454 26 ?
Ga5 Ga5 Au5 12.89(11) 26 26 ?
Au2 Ga5 Au5 138.45(9) . 26 ?
Ga2 Ga5 Au5 138.45(9) 28 26 ?
Au2 Ga5 Au5 138.45(9) 28 26 ?
Ga7 Ga5 Au5 77.7(4) 5 26 ?
Au5 Ga5 Au4 50.7(3) . . ?
Au6 Ga5 Au4 131.75(8) 17_454 . ?
Ga6 Ga5 Au4 131.75(8) 17_454 . ?
Ga5 Ga5 Au4 109.95(10) 26 . ?
Au2 Ga5 Au4 64.46(8) . . ?
Ga2 Ga5 Au4 118.07(19) 28 . ?
Au2 Ga5 Au4 118.07(19) 28 . ?
Ga7 Ga5 Au4 54.88(16) 5 . ?
Au5 Ga5 Au4 101.84(15) 26 . ?
Au5 Ga5 Au4 50.7(3) . 28 ?
Au6 Ga5 Au4 131.75(8) 17_454 28 ?
Ga6 Ga5 Au4 131.75(8) 17_454 28 ?
Ga5 Ga5 Au4 109.95(10) 26 28 ?
Au2 Ga5 Au4 118.07(19) . 28 ?
Ga2 Ga5 Au4 64.46(8) 28 28 ?
Au2 Ga5 Au4 64.46(8) 28 28 ?
Ga7 Ga5 Au4 54.88(16) 5 28 ?
Au5 Ga5 Au4 101.84(15) 26 28 ?
Au4 Ga5 Au4 96.50(15) . 28 ?
Ga5 Au5 Ga7 163.9(12) . 5 ?
Ga5 Au5 Au7 133.8(10) . 3 ?
Ga7 Au5 Au7 31.1(4) 5 3 ?
Ga5 Au5 Au7 133.8(10) . . ?
Ga7 Au5 Au7 31.1(4) 5 . ?
Au7 Au5 Au7 23.5(9) 3 . ?
Ga5 Au5 Ga5 64.1(9) . 26 ?
Ga7 Au5 Ga5 99.8(5) 5 26 ?
Au7 Au5 Ga5 71.3(2) 3 26 ?
Au7 Au5 Ga5 71.3(2) . 26 ?
Ga5 Au5 Au4 119.2(3) . . ?
Ga7 Au5 Au4 66.1(2) 5 . ?
Au7 Au5 Au4 89.6(5) 3 . ?
Au7 Au5 Au4 69.5(4) . . ?
Ga5 Au5 Au4 114.85(14) 26 . ?
Ga5 Au5 Au4 119.2(3) . 28 ?
Ga7 Au5 Au4 66.1(2) 5 28 ?
Au7 Au5 Au4 69.5(4) 3 28 ?
Au7 Au5 Au4 89.6(5) . 28 ?
Ga5 Au5 Au4 114.85(14) 26 28 ?
Au4 Au5 Au4 114.62(19) . 28 ?
Ga5 Au5 Au5 77.0(10) . 26 ?
Ga7 Au5 Au5 86.9(4) 5 26 ?
Au7 Au5 Au5 58.7(2) 3 26 ?
Au7 Au5 Au5 58.7(2) . 26 ?
Ga5 Au5 Au5 12.89(11) 26 26 ?
Au4 Au5 Au5 109.52(12) . 26 ?
Au4 Au5 Au5 109.52(12) 28 26 ?
Ga5 Au5 Au2 62.2(7) . . ?
Ga7 Au5 Au2 129.7(3) 5 . ?
Au7 Au5 Au2 155.8(5) 3 . ?
Au7 Au5 Au2 133.3(4) . . ?
Ga5 Au5 Au2 114.60(13) 26 . ?
Au4 Au5 Au2 66.52(8) . . ?
Au4 Au5 Au2 122.5(2) 28 . ?
Au5 Au5 Au2 124.49(11) 26 . ?
Ga5 Au5 Ga2 62.2(7) . 28 ?
Ga7 Au5 Ga2 129.7(3) 5 28 ?
Au7 Au5 Ga2 133.3(4) 3 28 ?
Au7 Au5 Ga2 155.8(5) . 28 ?
Ga5 Au5 Ga2 114.60(13) 26 28 ?
Au4 Au5 Ga2 122.5(2) . 28 ?
Au4 Au5 Ga2 66.52(8) 28 28 ?
Au5 Au5 Ga2 124.49(11) 26 28 ?
Au2 Au5 Ga2 67.51(14) . 28 ?
Ga5 Au5 Au2 62.2(7) . 28 ?
Ga7 Au5 Au2 129.7(3) 5 28 ?
Au7 Au5 Au2 133.3(4) 3 28 ?
Au7 Au5 Au2 155.8(5) . 28 ?
Ga5 Au5 Au2 114.60(13) 26 28 ?
Au4 Au5 Au2 122.5(2) . 28 ?
Au4 Au5 Au2 66.52(8) 28 28 ?
Au5 Au5 Au2 124.49(11) 26 28 ?
Au2 Au5 Au2 67.51(14) . 28 ?
Ga2 Au5 Au2 0.00(5) 28 28 ?
Ga5 Ga6 Ga5 62.9(3) 46_455 21_455 ?
Ga5 Ga6 Au5 3.8(2) 46_455 46_455 ?
Ga5 Ga6 Au5 59.18(15) 21_455 46_455 ?
Ga5 Ga6 Au5 59.18(15) 46_455 21_455 ?
Ga5 Ga6 Au5 3.8(2) 21_455 21_455 ?
Au5 Ga6 Au5 55.4(2) 46_455 21_455 ?
Ga5 Ga6 Au6 148.53(14) 46_455 25_566 ?
Ga5 Ga6 Au6 148.53(14) 21_455 25_566 ?
Au5 Ga6 Au6 152.30(12) 46_455 25_566 ?
Au5 Ga6 Au6 152.30(12) 21_455 25_566 ?
Ga5 Ga6 Ga6 148.53(14) 46_455 25_566 ?
Ga5 Ga6 Ga6 148.53(14) 21_455 25_566 ?
Au5 Ga6 Ga6 152.30(12) 46_455 25_566 ?
Au5 Ga6 Ga6 152.30(12) 21_455 25_566 ?
Au6 Ga6 Ga6 0.0 25_566 25_566 ?
Ga5 Ga6 Au1 132.56(7) 46_455 25_566 ?
Ga5 Ga6 Au1 100.06(10) 21_455 25_566 ?
Au5 Ga6 Au1 131.69(7) 46_455 25_566 ?
Au5 Ga6 Au1 102.61(9) 21_455 25_566 ?
Au6 Ga6 Au1 60.07(7) 25_566 25_566 ?
Ga6 Ga6 Au1 60.07(7) 25_566 25_566 ?
Ga5 Ga6 Au1 100.06(10) 46_455 26_556 ?
Ga5 Ga6 Au1 132.56(7) 21_455 26_556 ?
Au5 Ga6 Au1 102.61(9) 46_455 26_556 ?
Au5 Ga6 Au1 131.69(7) 21_455 26_556 ?
Au6 Ga6 Au1 60.07(7) 25_566 26_556 ?
Ga6 Ga6 Au1 60.07(7) 25_566 26_556 ?
Au1 Ga6 Au1 57.44(6) 25_566 26_556 ?
Ga5 Ga6 Au1 100.06(10) 46_455 . ?
Ga5 Ga6 Au1 132.56(7) 21_455 . ?
Au5 Ga6 Au1 102.61(9) 46_455 . ?
Au5 Ga6 Au1 131.69(7) 21_455 . ?
Au6 Ga6 Au1 60.07(7) 25_566 . ?
Ga6 Ga6 Au1 60.07(7) 25_566 . ?
Au1 Ga6 Au1 120.14(13) 25_566 . ?
Au1 Ga6 Au1 92.31(9) 26_556 . ?
Ga5 Ga6 Au1 132.56(7) 46_455 2_565 ?
Ga5 Ga6 Au1 100.06(10) 21_455 2_565 ?
Au5 Ga6 Au1 131.69(7) 46_455 2_565 ?
Au5 Ga6 Au1 102.61(9) 21_455 2_565 ?
Au6 Ga6 Au1 60.07(7) 25_566 2_565 ?
Ga6 Ga6 Au1 60.07(7) 25_566 2_565 ?
Au1 Ga6 Au1 92.31(9) 25_566 2_565 ?
Au1 Ga6 Au1 120.14(13) 26_556 2_565 ?
Au1 Ga6 Au1 57.44(6) . 2_565 ?
Ga5 Ga6 Ca 67.51(11) 46_455 18_455 ?
Ga5 Ga6 Ca 67.51(11) 21_455 18_455 ?
Au5 Ga6 Ca 66.60(11) 46_455 18_455 ?
Au5 Ga6 Ca 66.60(11) 21_455 18_455 ?
Au6 Ga6 Ca 116.65(12) 25_566 18_455 ?
Ga6 Ga6 Ca 116.65(12) 25_566 18_455 ?
Au1 Ga6 Ca 150.27(4) 25_566 18_455 ?
Au1 Ga6 Ca 150.27(4) 26_556 18_455 ?
Au1 Ga6 Ca 65.11(8) . 18_455 ?
Au1 Ga6 Ca 65.11(8) 2_565 18_455 ?
Ga5 Ga6 Ca 67.51(11) 46_455 17_455 ?
Ga5 Ga6 Ca 67.51(11) 21_455 17_455 ?
Au5 Ga6 Ca 66.60(11) 46_455 17_455 ?
Au5 Ga6 Ca 66.60(11) 21_455 17_455 ?
Au6 Ga6 Ca 116.65(12) 25_566 17_455 ?
Ga6 Ga6 Ca 116.65(12) 25_566 17_455 ?
Au1 Ga6 Ca 65.11(8) 25_566 17_455 ?
Au1 Ga6 Ca 65.11(8) 26_556 17_455 ?
Au1 Ga6 Ca 150.27(4) . 17_455 ?
Au1 Ga6 Ca 150.27(4) 2_565 17_455 ?
Ca Ga6 Ca 126.7(2) 18_455 17_455 ?
Au7 Ga7 Au7 82(2) . 11 ?
Au7 Ga7 Au7 82(2) . 9 ?
Au7 Ga7 Au7 45.9(16) 11 9 ?
Au7 Ga7 Ga7 85.1(10) . 11 ?
Au7 Ga7 Ga7 24.4(6) 11 11 ?
Au7 Ga7 Ga7 70.2(13) 9 11 ?
Au7 Ga7 Ga7 42.9(6) . 31 ?
Au7 Ga7 Ga7 73.4(8) 11 31 ?
Au7 Ga7 Ga7 103.9(7) 9 31 ?
Ga7 Ga7 Ga7 60.000(1) 11 31 ?
Au7 Ga7 Ga7 85.1(10) . 9 ?
Au7 Ga7 Ga7 70.2(13) 11 9 ?
Au7 Ga7 Ga7 24.4(6) 9 9 ?
Ga7 Ga7 Ga7 94.6(11) 11 9 ?
Ga7 Ga7 Ga7 119.5(2) 31 9 ?
Au7 Ga7 Ga7 42.9(6) . 5 ?
Au7 Ga7 Ga7 103.9(7) 11 5 ?
Au7 Ga7 Ga7 73.4(8) 9 5 ?
Ga7 Ga7 Ga7 119.5(2) 11 5 ?
Ga7 Ga7 Ga7 85.0(13) 31 5 ?
Ga7 Ga7 Ga7 60.000(1) 9 5 ?
Au7 Ga7 Au7 1.3(9) . 3 ?
Au7 Ga7 Au7 83.1(14) 11 3 ?
Au7 Ga7 Au7 83.1(14) 9 3 ?
Ga7 Ga7 Au7 85.9(7) 11 3 ?
Ga7 Ga7 Au7 42.8(6) 31 3 ?
Ga7 Ga7 Au7 85.9(7) 9 3 ?
Ga7 Ga7 Au7 42.8(6) 5 3 ?
Au7 Ga7 Au7 45.0(11) . 31 ?
Au7 Ga7 Au7 49.5(7) 11 31 ?
Au7 Ga7 Au7 80.5(11) 9 31 ?
Ga7 Ga7 Au7 41.9(5) 11 31 ?
Ga7 Ga7 Au7 24.9(4) 31 31 ?
Ga7 Ga7 Au7 99.7(5) 9 31 ?
Ga7 Ga7 Au7 86.1(8) 5 31 ?
Au7 Ga7 Au7 45.6(8) 3 31 ?
Au7 Ga7 Au7 45.0(11) . 5 ?
Au7 Ga7 Au7 80.5(11) 11 5 ?
Au7 Ga7 Au7 49.5(7) 9 5 ?
Ga7 Ga7 Au7 99.7(5) 11 5 ?
Ga7 Ga7 Au7 86.1(8) 31 5 ?
Ga7 Ga7 Au7 41.9(5) 9 5 ?
Ga7 Ga7 Au7 24.9(4) 5 5 ?
Au7 Ga7 Au7 45.6(8) 3 5 ?
Au7 Ga7 Au7 76.7(9) 31 5 ?
Au7 Ga7 Au5 179.2(19) . 9 ?
Au7 Ga7 Au5 98.8(12) 11 9 ?
Au7 Ga7 Au5 98.8(12) 9 9 ?
Ga7 Ga7 Au5 95.5(11) 11 9 ?
Ga7 Ga7 Au5 136.9(4) 31 9 ?
Ga7 Ga7 Au5 95.5(11) 9 9 ?
Ga7 Ga7 Au5 136.9(4) 5 9 ?
Au7 Ga7 Au5 177.9(10) 3 9 ?
Au7 Ga7 Au5 135.4(8) 31 9 ?
Au7 Ga7 Au5 135.4(8) 5 9 ?
Au7 Ga7 Ga7 87.7(15) . 27 ?
Au7 Ga7 Ga7 23.8(10) 11 27 ?
Au7 Ga7 Ga7 23.8(10) 9 27 ?
Ga7 Ga7 Ga7 47.5(7) 11 27 ?
Ga7 Ga7 Ga7 93.4(9) 31 27 ?
Ga7 Ga7 Ga7 47.5(7) 9 27 ?
Ga7 Ga7 Ga7 93.4(9) 5 27 ?
Au7 Ga7 Ga7 89.0(7) 3 27 ?
Au7 Ga7 Ga7 68.5(8) 31 27 ?
Au7 Ga7 Ga7 68.5(8) 5 27 ?
Au5 Ga7 Ga7 93.1(4) 9 27 ?
Ga7 Au7 Au7 177.7(15) . 3 ?
Ga7 Au7 Ga7 112.7(9) . 31 ?
Au7 Au7 Ga7 67.1(8) 3 31 ?
Ga7 Au7 Ga7 112.7(9) . 5 ?
Au7 Au7 Ga7 67.1(8) 3 5 ?
Ga7 Au7 Ga7 132(2) 31 5 ?
Ga7 Au7 Au7 112.0(13) . 31 ?
Au7 Au7 Au7 69.1(10) 3 31 ?
Ga7 Au7 Au7 33.3(8) 31 31 ?
Ga7 Au7 Au7 130.9(9) 5 31 ?
Ga7 Au7 Au7 64.8(19) . 11 ?
Au7 Au7 Au7 117.3(9) 3 11 ?
Ga7 Au7 Au7 86.4(6) 31 11 ?
Ga7 Au7 Au7 126.1(18) 5 11 ?
Au7 Au7 Au7 60.000(2) 31 11 ?
Ga7 Au7 Au7 64.8(19) . 9 ?
Au7 Au7 Au7 117.3(9) 3 9 ?
Ga7 Au7 Au7 126.1(18) 31 9 ?
Ga7 Au7 Au7 86.4(6) 5 9 ?
Au7 Au7 Au7 94.6(15) 31 9 ?
Au7 Au7 Au7 41.7(19) 11 9 ?
Ga7 Au7 Au7 112.0(13) . 5 ?
Au7 Au7 Au7 69.1(10) 3 5 ?
Ga7 Au7 Au7 130.9(9) 31 5 ?
Ga7 Au7 Au7 33.3(8) 5 5 ?
Au7 Au7 Au7 109.0(2) 31 5 ?
Au7 Au7 Au7 94.6(15) 11 5 ?
Au7 Au7 Au7 60.000(2) 9 5 ?
Ga7 Au7 Ga7 177(2) . 3 ?
Au7 Au7 Ga7 1.0(7) 3 3 ?
Ga7 Au7 Ga7 67.0(8) 31 3 ?
Ga7 Au7 Ga7 67.0(8) 5 3 ?
Au7 Au7 Ga7 69.6(9) 31 3 ?
Au7 Au7 Ga7 118.2(10) 11 3 ?
Au7 Au7 Ga7 118.2(10) 9 3 ?
Au7 Au7 Ga7 69.6(9) 5 3 ?
Ga7 Au7 Ga7 70.0(10) . 11 ?
Au7 Au7 Ga7 111.5(8) 3 11 ?
Ga7 Au7 Ga7 64.7(5) 31 11 ?
Ga7 Au7 Ga7 147.3(16) 5 11 ?
Au7 Au7 Ga7 44.0(7) 31 11 ?
Au7 Au7 Ga7 23.1(5) 11 11 ?
Au7 Au7 Ga7 64.8(16) 9 11 ?
Au7 Au7 Ga7 114.2(13) 5 11 ?
Ga7 Au7 Ga7 112.1(11) 3 11 ?
Ga7 Au7 Ga7 70.0(10) . 9 ?
Au7 Au7 Ga7 111.5(8) 3 9 ?
Ga7 Au7 Ga7 147.3(16) 31 9 ?
Ga7 Au7 Ga7 64.7(5) 5 9 ?
Au7 Au7 Ga7 114.2(13) 31 9 ?
Au7 Au7 Ga7 64.8(16) 11 9 ?
Au7 Au7 Ga7 23.1(5) 9 9 ?
Au7 Au7 Ga7 44.0(7) 5 9 ?
Ga7 Au7 Ga7 112.1(11) 3 9 ?
Ga7 Au7 Ga7 87.8(14) 11 9 ?
Ga7 Au7 Au7 105.9(14) . 29 ?
Au7 Au7 Au7 76.0(5) 3 29 ?
Ga7 Au7 Au7 58.8(12) 31 29 ?
Ga7 Au7 Au7 119.7(8) 5 29 ?
Au7 Au7 Au7 25.5(11) 31 29 ?
Au7 Au7 Au7 42.7(8) 11 29 ?
Au7 Au7 Au7 70.1(3) 9 29 ?
Au7 Au7 Au7 90.0 5 29 ?
Ga7 Au7 Au7 76.8(6) 3 29 ?
Ga7 Au7 Au7 37.8(6) 11 29 ?
Ga7 Au7 Au7 88.8(4) 9 29 ?
Au4 Ga8 Au4 180.00(3) 37 . ?
Au4 Ga8 Ga2 69.75(2) 37 37 ?
Au4 Ga8 Ga2 110.25(2) . 37 ?
Au4 Ga8 Au2 69.75(2) 37 37 ?
Au4 Ga8 Au2 110.25(2) . 37 ?
Ga2 Ga8 Au2 0.00(6) 37 37 ?
Au4 Ga8 Ga2 110.25(2) 37 9 ?
Au4 Ga8 Ga2 69.75(2) . 9 ?
Ga2 Ga8 Ga2 71.32(2) 37 9 ?
Au2 Ga8 Ga2 71.32(2) 37 9 ?
Au4 Ga8 Au2 110.25(2) 37 9 ?
Au4 Ga8 Au2 69.75(2) . 9 ?
Ga2 Ga8 Au2 71.32(2) 37 9 ?
Au2 Ga8 Au2 71.32(2) 37 9 ?
Ga2 Ga8 Au2 0.00(5) 9 9 ?
Au4 Ga8 Au2 110.25(2) 37 5 ?
Au4 Ga8 Au2 69.75(2) . 5 ?
Ga2 Ga8 Au2 71.32(2) 37 5 ?
Au2 Ga8 Au2 71.32(2) 37 5 ?
Ga2 Ga8 Au2 108.68(2) 9 5 ?
Au2 Ga8 Au2 108.68(2) 9 5 ?
Au4 Ga8 Ga2 110.25(2) 37 5 ?
Au4 Ga8 Ga2 69.75(2) . 5 ?
Ga2 Ga8 Ga2 71.32(2) 37 5 ?
Au2 Ga8 Ga2 71.32(2) 37 5 ?
Ga2 Ga8 Ga2 108.68(2) 9 5 ?
Au2 Ga8 Ga2 108.68(2) 9 5 ?
Au2 Ga8 Ga2 0.00(5) 5 5 ?
Au4 Ga8 Au2 110.25(2) 37 . ?
Au4 Ga8 Au2 69.75(2) . . ?
Ga2 Ga8 Au2 180.0 37 . ?
Au2 Ga8 Au2 180.0 37 . ?
Ga2 Ga8 Au2 108.68(2) 9 . ?
Au2 Ga8 Au2 108.68(2) 9 . ?
Au2 Ga8 Au2 108.68(2) 5 . ?
Ga2 Ga8 Au2 108.68(2) 5 . ?
Au4 Ga8 Au2 69.75(2) 37 45 ?
Au4 Ga8 Au2 110.25(2) . 45 ?
Ga2 Ga8 Au2 108.68(2) 37 45 ?
Au2 Ga8 Au2 108.68(2) 37 45 ?
Ga2 Ga8 Au2 180.0 9 45 ?
Au2 Ga8 Au2 180.0 9 45 ?
Au2 Ga8 Au2 71.32(2) 5 45 ?
Ga2 Ga8 Au2 71.32(2) 5 45 ?
Au2 Ga8 Au2 71.32(2) . 45 ?
Au4 Ga8 Ga2 69.75(2) 37 41 ?
Au4 Ga8 Ga2 110.25(2) . 41 ?
Ga2 Ga8 Ga2 108.68(2) 37 41 ?
Au2 Ga8 Ga2 108.68(2) 37 41 ?
Ga2 Ga8 Ga2 71.32(2) 9 41 ?
Au2 Ga8 Ga2 71.32(2) 9 41 ?
Au2 Ga8 Ga2 180.00(3) 5 41 ?
Ga2 Ga8 Ga2 180.00(3) 5 41 ?
Au2 Ga8 Ga2 71.32(2) . 41 ?
Au2 Ga8 Ga2 108.68(2) 45 41 ?
Ga5 Ca Ga5 46.0(2) 30 5 ?
Ga5 Ca Au6 43.78(13) 30 21_445 ?
Ga5 Ca Au6 43.78(13) 5 21_445 ?
Ga5 Ca Ga6 43.78(13) 30 21_445 ?
Ga5 Ca Ga6 43.78(13) 5 21_445 ?
Au6 Ca Ga6 0.0 21_445 21_445 ?
Ga5 Ca Au2 137.7(2) 30 . ?
Ga5 Ca Au2 110.97(13) 5 . ?
Au6 Ca Au2 149.66(7) 21_445 . ?
Ga6 Ca Au2 149.66(7) 21_445 . ?
Ga5 Ca Ga2 110.97(13) 30 28 ?
Ga5 Ca Ga2 137.7(2) 5 28 ?
Au6 Ca Ga2 149.66(7) 21_445 28 ?
Ga6 Ca Ga2 149.66(7) 21_445 28 ?
Au2 Ca Ga2 58.42(10) . 28 ?
Ga5 Ca Au2 110.97(13) 30 28 ?
Ga5 Ca Au2 137.7(2) 5 28 ?
Au6 Ca Au2 149.66(7) 21_445 28 ?
Ga6 Ca Au2 149.66(7) 21_445 28 ?
Au2 Ca Au2 58.42(10) . 28 ?
Ga2 Ca Au2 0.00(5) 28 28 ?
Ga5 Ca Ga2 147.55(17) 30 45 ?
Ga5 Ca Ga2 105.53(11) 5 45 ?
Au6 Ca Ga2 106.57(13) 21_445 45 ?
Ga6 Ca Ga2 106.57(13) 21_445 45 ?
Au2 Ca Ga2 58.29(7) . 45 ?
Ga2 Ca Ga2 101.15(14) 28 45 ?
Au2 Ca Ga2 101.15(14) 28 45 ?
Ga5 Ca Au2 147.55(17) 30 45 ?
Ga5 Ca Au2 105.53(11) 5 45 ?
Au6 Ca Au2 106.57(13) 21_445 45 ?
Ga6 Ca Au2 106.57(13) 21_445 45 ?
Au2 Ca Au2 58.29(7) . 45 ?
Ga2 Ca Au2 101.15(14) 28 45 ?
Au2 Ca Au2 101.15(14) 28 45 ?
Ga2 Ca Au2 0.00(5) 45 45 ?
Ga5 Ca Ga2 105.53(11) 30 23_455 ?
Ga5 Ca Ga2 147.55(17) 5 23_455 ?
Au6 Ca Ga2 106.57(13) 21_445 23_455 ?
Ga6 Ca Ga2 106.57(13) 21_445 23_455 ?
Au2 Ca Ga2 101.15(14) . 23_455 ?
Ga2 Ca Ga2 58.29(7) 28 23_455 ?
Au2 Ca Ga2 58.29(7) 28 23_455 ?
Ga2 Ca Ga2 94.92(14) 45 23_455 ?
Au2 Ca Ga2 94.92(14) 45 23_455 ?
Ga5 Ca Au2 105.53(11) 30 23_455 ?
Ga5 Ca Au2 147.55(17) 5 23_455 ?
Au6 Ca Au2 106.57(13) 21_445 23_455 ?
Ga6 Ca Au2 106.57(13) 21_445 23_455 ?
Au2 Ca Au2 101.15(14) . 23_455 ?
Ga2 Ca Au2 58.29(7) 28 23_455 ?
Au2 Ca Au2 58.29(7) 28 23_455 ?
Ga2 Ca Au2 94.92(14) 45 23_455 ?
Au2 Ca Au2 94.92(14) 45 23_455 ?
Ga2 Ca Au2 0.00(2) 23_455 23_455 ?

loop_
_geom_bond_atom_site_label_1
_geom_bond_atom_site_label_2
_geom_bond_distance
_geom_bond_site_symmetry_2
_geom_bond_publ_flag
Au1 Ga3 2.626(3) 45 ?
Au1 Ga3 2.687(4) . ?
Au1 Ga2 2.8366(12) 23_455 ?
Au1 Au2 2.8366(12) 23_455 ?
Au1 Ga2 2.8366(12) 45 ?
Au1 Au2 2.8366(12) 45 ?
Au1 Au1 2.854(2) 2_565 ?
Au1 Ga2 2.9298(15) 28 ?
Au1 Au2 2.9298(15) 28 ?
Au1 Au2 2.9298(15) . ?
Au1 Au6 2.970(2) 25_566 ?
Au2 Ga5 2.544(4) . ?
Au2 Ga8 2.6453(11) . ?
Au2 Au5 2.767(5) . ?
Au2 Ga3 2.8041(10) . ?
Au2 Au1 2.8366(12) 41 ?
Au2 Au4 2.9647(12) . ?
Au2 Ga2 3.075(2) 28 ?
Au2 Au2 3.075(2) 28 ?
Au2 Ga2 3.0842(16) 41 ?
Au2 Au2 3.0842(16) 41 ?
Au2 Ga2 3.0842(16) 45 ?
Ga3 Au1 2.626(3) 18_455 ?
Ga3 Au1 2.626(3) 41 ?
Ga3 Au1 2.687(4) 2_565 ?
Ga3 Ga2 2.8041(10) 28 ?
Ga3 Au2 2.8041(10) 28 ?
Ga3 Ga2 2.8041(10) 27_565 ?
Ga3 Au2 2.8041(10) 27_565 ?
Ga3 Ga2 2.8041(10) 2_565 ?
Ga3 Au2 2.8041(10) 2_565 ?
Au4 Ga8 2.5370(14) . ?
Au4 Ga7 2.582(9) 5 ?
Au4 Ga7 2.582(9) 9 ?
Au4 Ga7 2.582(9) . ?
Au4 Au5 2.635(3) 9 ?
Au4 Au5 2.635(3) 5 ?
Au4 Au5 2.635(3) . ?
Au4 Ga2 2.9647(12) 9 ?
Au4 Au2 2.9647(12) 9 ?
Au4 Ga2 2.9647(12) 5 ?
Au4 Au2 2.9647(12) 5 ?
Ga5 Au5 0.597(4) . ?
Ga5 Au6 2.305(6) 17_454 ?
Ga5 Ga6 2.305(6) 17_454 ?
Ga5 Ga5 2.407(11) 26 ?
Ga5 Ga2 2.544(4) 28 ?
Ga5 Au2 2.544(4) 28 ?
Ga5 Ga7 2.58(2) 5 ?
Ga5 Au5 2.607(5) 26 ?
Ga5 Au4 2.973(3) 28 ?
Au5 Ga7 2.00(2) 5 ?
Au5 Au7 2.576(14) 3 ?
Au5 Au7 2.576(14) . ?
Au5 Ga5 2.607(5) 26 ?
Au5 Au4 2.635(3) 28 ?
Au5 Au5 2.675(12) 26 ?
Au5 Ga2 2.767(5) 28 ?
Au5 Au2 2.767(5) 28 ?
Ga6 Ga5 2.305(6) 46_455 ?
Ga6 Ga5 2.305(6) 21_455 ?
Ga6 Au5 2.877(6) 46_455 ?
Ga6 Au5 2.877(6) 21_455 ?
Ga6 Au6 2.963(8) 25_566 ?
Ga6 Ga6 2.963(8) 25_566 ?
Ga6 Au1 2.970(2) 25_566 ?
Ga6 Au1 2.970(2) 26_556 ?
Ga6 Au1 2.970(2) 2_565 ?
Ga6 Ca 3.105(5) 18_455 ?
Ga6 Ca 3.105(5) 17_455 ?
Ga7 Au7 0.815(17) . ?
Ga7 Au7 1.345(17) 11 ?
Ga7 Au7 1.345(17) 9 ?
Ga7 Ga7 1.82(2) 11 ?
Ga7 Ga7 1.82(2) 31 ?
Ga7 Ga7 1.82(2) 9 ?
Ga7 Ga7 1.82(2) 5 ?
Ga7 Au7 1.86(4) 3 ?
Ga7 Au7 1.931(16) 31 ?
Ga7 Au7 1.931(16) 5 ?
Ga7 Au5 2.00(2) 9 ?
Ga7 Ga7 2.46(3) 27 ?
Au7 Au7 1.05(4) 3 ?
Au7 Ga7 1.345(17) 31 ?
Au7 Ga7 1.345(17) 5 ?
Au7 Au7 1.472(18) 31 ?
Au7 Au7 1.472(18) 11 ?
Au7 Au7 1.472(18) 9 ?
Au7 Au7 1.472(18) 5 ?
Au7 Ga7 1.86(4) 3 ?
Au7 Ga7 1.931(16) 11 ?
Au7 Ga7 1.931(16) 9 ?
Au7 Au7 2.16(3) 29 ?
Ga8 Au4 2.5370(14) 37 ?
Ga8 Ga2 2.6453(11) 37 ?
Ga8 Au2 2.6453(11) 37 ?
Ga8 Ga2 2.6453(11) 9 ?
Ga8 Au2 2.6453(11) 9 ?
Ga8 Au2 2.6453(11) 5 ?
Ga8 Ga2 2.6453(11) 5 ?
Ga8 Au2 2.6453(11) 45 ?
Ga8 Ga2 2.6453(11) 41 ?
Ca Ga5 3.078(5) 30 ?
Ca Ga5 3.078(5) 5 ?
Ca Au6 3.105(5) 21_445 ?
Ca Ga6 3.105(5) 21_445 ?
Ca Ga2 3.150(5) 28 ?
Ca Au2 3.150(5) 28 ?
Ca Ga2 3.182(3) 45 ?
Ca Au2 3.182(3) 45 ?
Ca Ga2 3.182(3) 23_455 ?
Ca Au2 3.182(3) 23_455 ?
